data_7021101
loop_
_publ_author_name
'Gu, Jin-Zhong'
'Wu, Jiang'
'Lv, Dong-Yu'
'Tang, Yu'
'Zhu, Kongyang'
'Wu, Jincai'

_publ_section_title
;
 Lanthanide coordination polymers based on 5-(2'-carboxylphenyl)
 nicotinate: syntheses, structure diversity, dehydration/hydration,
 luminescence and magnetic properties.
;
_journal_issue 14
_journal_name_full 'Dalton transactions (Cambridge, England : 2003)'
_journal_page_first 4822
_journal_page_last 4830
_journal_paper_doi 10.1039/c2dt32674d
_journal_volume 42
_journal_year 2013
_chemical_formula_sum 'C39 H35 N3 O19 Y2'
_chemical_formula_weight 1027.52
_chemical_name_systematic
;
?
;
_space_group_IT_number 2
_symmetry_cell_setting triclinic
_symmetry_space_group_name_Hall '-P 1'
_symmetry_space_group_name_H-M 'P -1'
_atom_sites_solution_hydrogens geom
_atom_sites_solution_primary direct
_atom_sites_solution_secondary difmap
_audit_creation_method SHELXL-97
_cell_angle_alpha 66.224(14)
_cell_angle_beta 67.182(15)
_cell_angle_gamma 77.113(14)
_cell_formula_units_Z 2
_cell_length_a 12.725(19)
_cell_length_b 13.57(2)
_cell_length_c 14.12(2)
_cell_measurement_temperature 296(2)
_cell_volume 2050(5)
_computing_cell_refinement 'Bruker SAINT'
_computing_data_collection 'Bruker APEX2'
_computing_data_reduction 'Bruker SAINT'
_computing_molecular_graphics 'Bruker SHELXTL'
_computing_publication_material 'Bruker SHELXTL'
_computing_structure_refinement 'SHELXL-97 (Sheldrick, 2008)'
_computing_structure_solution 'SHELXS-97 (Sheldrick, 2008)'
_diffrn_ambient_temperature 296(2)
_diffrn_measured_fraction_theta_full 0.981
_diffrn_measured_fraction_theta_max 0.981
_diffrn_measurement_device_type 'Bruker APEX-II CCD'
_diffrn_measurement_method '\f and \w scans'
_diffrn_radiation_monochromator graphite
_diffrn_radiation_source 'fine-focus sealed tube'
_diffrn_radiation_type MoK\a
_diffrn_radiation_wavelength 0.71073
_diffrn_reflns_av_R_equivalents 0.0631
_diffrn_reflns_av_sigmaI/netI 0.1307
_diffrn_reflns_limit_h_max 14
_diffrn_reflns_limit_h_min -15
_diffrn_reflns_limit_k_max 16
_diffrn_reflns_limit_k_min -16
_diffrn_reflns_limit_l_max 17
_diffrn_reflns_limit_l_min -17
_diffrn_reflns_number 14771
_diffrn_reflns_theta_full 25.50
_diffrn_reflns_theta_max 25.50
_diffrn_reflns_theta_min 2.30
_exptl_absorpt_coefficient_mu 2.900
_exptl_absorpt_correction_T_max 0.5810
_exptl_absorpt_correction_T_min 0.5428
_exptl_absorpt_correction_type multi-scan
_exptl_crystal_colour yellow
_exptl_crystal_density_diffrn 1.664
_exptl_crystal_density_method 'not measured'
_exptl_crystal_description block
_exptl_crystal_F_000 1040
_exptl_crystal_size_max 0.24
_exptl_crystal_size_mid 0.24
_exptl_crystal_size_min 0.21
_platon_squeeze_details
;
;
_refine_diff_density_max 1.299
_refine_diff_density_min -0.789
_refine_diff_density_rms 0.191
_refine_ls_extinction_coef 0.0300(15)
_refine_ls_extinction_expression Fc^*^=kFc[1+0.001xFc^2^\l^3^/sin(2\q)]^-1/4^
_refine_ls_extinction_method SHELXL
_refine_ls_goodness_of_fit_ref 1.036
_refine_ls_hydrogen_treatment constr
_refine_ls_matrix_type full
_refine_ls_number_parameters 569
_refine_ls_number_reflns 7504
_refine_ls_number_restraints 0
_refine_ls_restrained_S_all 1.036
_refine_ls_R_factor_all 0.1161
_refine_ls_R_factor_gt 0.0625
_refine_ls_shift/su_max 0.000
_refine_ls_shift/su_mean 0.000
_refine_ls_structure_factor_coef Fsqd
_refine_ls_weighting_details 'calc w=1/[\s^2^(Fo^2^)+(0.0708P)^2^+0.0000P] where P=(Fo^2^+2Fc^2^)/3'
_refine_ls_weighting_scheme calc
_refine_ls_wR_factor_gt 0.1407
_refine_ls_wR_factor_ref 0.1583
_reflns_number_gt 4347
_reflns_number_total 7504
_reflns_threshold_expression >2sigma(I)
_cod_data_source_file c2dt32674d.txt
_cod_data_source_block Compound5
_cod_depositor_comments
;
The following automatic conversions were performed:

'_symmetry_cell_setting' value 'Triclinic' changed to 'triclinic'
according to /home/saulius/struct/CIF-dictionaries/cif_core.dic
dictionary named 'cif_core.dic' version 2.4.2 from 2011-04-26.

Automatic conversion script
Id: cif_fix_values 1891 2012-01-12 08:04:46Z andrius 
;
_cod_original_cell_volume 2051(5)
_cod_original_sg_symbol_H-M P-1
_cod_database_code 7021101

loop_
_symmetry_equiv_pos_as_xyz
'x, y, z'
'-x, -y, -z'

loop_
_atom_site_label
_atom_site_type_symbol
_atom_site_fract_x
_atom_site_fract_y
_atom_site_fract_z
_atom_site_U_iso_or_equiv
_atom_site_adp_type
_atom_site_occupancy
_atom_site_symmetry_multiplicity
_atom_site_calc_flag
_atom_site_refinement_flags
Y1 Y 0.92862(5) 0.38187(5) 0.51132(6) 0.0206(2) Uani 1 1 d .
Y2 Y 0.93186(5) 0.32077(5) 0.16515(5) 0.0229(2) Uani 1 1 d .
O1 O 0.7795(4) 0.3591(4) 0.4720(4) 0.0380(14) Uani 1 1 d .
O2 O 0.8005(4) 0.3590(4) 0.3091(4) 0.0338(13) Uani 1 1 d .
O3 O 0.1081(4) 0.4539(4) 0.4388(4) 0.0284(12) Uani 1 1 d .
O4 O 0.2424(4) 0.5634(4) 0.3652(4) 0.0392(14) Uani 1 1 d .
O5 O 0.9293(4) 0.5313(4) 0.3544(4) 0.0333(13) Uani 1 1 d .
O6 O 0.9917(4) 0.6766(4) 0.3491(4) 0.0354(13) Uani 1 1 d .
O7 O 0.8571(4) 0.4674(4) 0.0504(4) 0.0306(12) Uani 1 1 d .
O8 O 0.8882(4) 0.6397(4) -0.0232(4) 0.0296(12) Uani 1 1 d .
O9 O 0.8790(4) 0.1394(4) 0.2648(4) 0.0430(14) Uani 1 1 d .
O10 O 0.7591(4) 0.2476(4) 0.1872(4) 0.0334(12) Uani 1 1 d .
O11 O 0.9745(4) -0.2873(4) 0.5964(4) 0.0296(12) Uani 1 1 d .
O12 O 0.9534(4) -0.2288(4) 0.7295(4) 0.0298(12) Uani 1 1 d .
O13 O 0.8690(4) 0.2112(4) 0.6325(4) 0.0422(14) Uani 1 1 d .
H1W H 0.9125 0.2462 0.6382 0.051 Uiso 1 1 d R
H2W H 0.8528 0.1673 0.6125 0.051 Uiso 1 1 d R
O14 O 0.9985(4) 0.4693(4) 0.1707(4) 0.0325(12) Uani 1 1 d .
H3W H 0.9778 0.4879 0.2265 0.039 Uiso 1 1 d R
H4W H 0.9575 0.4686 0.1358 0.039 Uiso 1 1 d R
O15 O 0.9777(5) 0.2380(5) 0.0314(5) 0.070(2) Uani 1 1 d .
H5W H 0.9503 0.1897 0.0257 0.084 Uiso 1 1 d R
H6W H 1.0221 0.2782 0.0286 0.084 Uiso 1 1 d R
O16 O 0.8894(6) 0.0855(5) 0.0118(6) 0.086(2) Uani 1 1 d .
H7W H 0.8659 0.0231 0.0519 0.103 Uiso 1 1 d R
H8W H 0.8780 0.0387 0.0788 0.103 Uiso 1 1 d R
O17 O 0.9586(7) 0.0306(6) 0.7866(7) 0.104(3) Uani 1 1 d .
H9W H 1.0068 -0.0200 0.7714 0.125 Uiso 1 1 d R
H10W H 0.9324 0.0835 0.7415 0.125 Uiso 1 1 d R
O18 O 0.750(3) 0.902(3) 0.8724(15) 0.63(3) Uani 1 1 d .
H11W H 0.8028 0.8680 0.8353 0.750 Uiso 1 1 d R
H12W H 0.8078 0.9376 0.8486 0.750 Uiso 1 1 d R
O19 O 0.773(2) 0.334(2) 0.941(2) 0.51(2) Uani 1 1 d .
H13W H 0.7737 0.3087 1.0067 0.610 Uiso 1 1 d R
H14W H 0.7944 0.3679 0.9688 0.610 Uiso 1 1 d R
N1 N 0.4301(5) 0.3710(5) 0.5704(5) 0.0323(15) Uani 1 1 d .
N2 N 0.8123(6) 0.8809(5) 0.1437(6) 0.0410(17) Uani 1 1 d .
N3 N 0.8143(6) 0.0677(5) 0.5695(5) 0.0404(17) Uani 1 1 d .
C1 C 0.7415(6) 0.3622(5) 0.4022(6) 0.0239(16) Uani 1 1 d .
C2 C 0.6134(5) 0.3665(5) 0.4353(6) 0.0239(16) Uani 1 1 d .
C3 C 0.5431(5) 0.3702(6) 0.5370(6) 0.0278(17) Uani 1 1 d .
H3 H 0.5764 0.3723 0.5842 0.033 Uiso 1 1 calc R
C4 C 0.3840(6) 0.3698(6) 0.5010(6) 0.0300(18) Uani 1 1 d .
H4 H 0.3049 0.3698 0.5247 0.036 Uiso 1 1 calc R
C5 C 0.4452(5) 0.3687(6) 0.3958(6) 0.0226(16) Uani 1 1 d .
C6 C 0.5625(6) 0.3680(5) 0.3632(6) 0.0258(17) Uani 1 1 d .
H6 H 0.6077 0.3685 0.2931 0.031 Uiso 1 1 calc R
C7 C 0.3922(5) 0.3581(5) 0.3248(6) 0.0236(16) Uani 1 1 d .
C8 C 0.4527(6) 0.2964(6) 0.2599(6) 0.0338(19) Uani 1 1 d .
H8 H 0.5251 0.2653 0.2619 0.041 Uiso 1 1 calc R
C9 C 0.4096(6) 0.2791(7) 0.1923(6) 0.039(2) Uani 1 1 d .
H9 H 0.4523 0.2362 0.1507 0.047 Uiso 1 1 calc R
C10 C 0.3048(6) 0.3249(6) 0.1868(6) 0.0336(19) Uani 1 1 d .
H10 H 0.2751 0.3134 0.1418 0.040 Uiso 1 1 calc R
C11 C 0.2428(6) 0.3885(6) 0.2482(6) 0.0311(18) Uani 1 1 d .
H11 H 0.1716 0.4206 0.2433 0.037 Uiso 1 1 calc R
C12 C 0.2840(5) 0.4060(6) 0.3171(5) 0.0234(16) Uani 1 1 d .
C13 C 0.2100(6) 0.4769(6) 0.3772(6) 0.0253(17) Uani 1 1 d .
C14 C 0.9356(6) 0.6315(6) 0.3246(6) 0.0251(17) Uani 1 1 d .
C15 C 0.8689(6) 0.7032(6) 0.2497(6) 0.0268(17) Uani 1 1 d .
C16 C 0.8713(6) 0.8144(6) 0.2080(6) 0.037(2) Uani 1 1 d .
H16 H 0.9167 0.8443 0.2259 0.045 Uiso 1 1 calc R
C17 C 0.7483(6) 0.8348(7) 0.1198(7) 0.042(2) Uani 1 1 d .
H17 H 0.7060 0.8804 0.0755 0.051 Uiso 1 1 calc R
C18 C 0.7395(6) 0.7248(6) 0.1554(6) 0.0287(18) Uani 1 1 d .
C19 C 0.8021(5) 0.6571(6) 0.2229(6) 0.0265(17) Uani 1 1 d .
H19 H 0.7993 0.5826 0.2495 0.032 Uiso 1 1 calc R
C20 C 0.6623(6) 0.6768(6) 0.1315(6) 0.0287(18) Uani 1 1 d .
C21 C 0.5466(6) 0.7076(8) 0.1665(6) 0.048(2) Uani 1 1 d .
H21 H 0.5200 0.7617 0.1967 0.058 Uiso 1 1 calc R
C22 C 0.4708(7) 0.6566(8) 0.1560(7) 0.056(3) Uani 1 1 d .
H22 H 0.3932 0.6781 0.1782 0.067 Uiso 1 1 calc R
C23 C 0.5073(7) 0.5763(9) 0.1139(7) 0.057(3) Uani 1 1 d .
H23 H 0.4551 0.5445 0.1060 0.068 Uiso 1 1 calc R
C24 C 0.6223(6) 0.5419(7) 0.0827(6) 0.042(2) Uani 1 1 d .
H24 H 0.6474 0.4840 0.0579 0.051 Uiso 1 1 calc R
C25 C 0.7001(6) 0.5949(6) 0.0890(6) 0.0293(17) Uani 1 1 d .
C26 C 0.8250(6) 0.5641(7) 0.0359(6) 0.0302(18) Uani 1 1 d .
C27 C 0.7841(6) 0.1569(6) 0.2501(6) 0.0280(17) Uani 1 1 d .
C28 C 0.7054(6) 0.0694(6) 0.3027(6) 0.0275(17) Uani 1 1 d .
C29 C 0.6372(6) 0.0690(6) 0.2460(6) 0.0341(19) Uani 1 1 d .
H29 H 0.6433 0.1225 0.1778 0.041 Uiso 1 1 calc R
C30 C 0.5626(6) -0.0067(7) 0.2871(7) 0.043(2) Uani 1 1 d .
H30 H 0.5157 -0.0035 0.2490 0.051 Uiso 1 1 calc R
C31 C 0.5564(7) -0.0902(7) 0.3878(8) 0.048(2) Uani 1 1 d .
H31 H 0.5073 -0.1443 0.4157 0.057 Uiso 1 1 calc R
C32 C 0.6236(6) -0.0918(7) 0.4454(7) 0.043(2) Uani 1 1 d .
H32 H 0.6195 -0.1469 0.5123 0.051 Uiso 1 1 calc R
C33 C 0.6984(6) -0.0102(6) 0.4032(6) 0.0295(18) Uani 1 1 d .
C34 C 0.7634(6) -0.0162(6) 0.4746(6) 0.0285(17) Uani 1 1 d .
C35 C 0.7628(6) 0.0694(6) 0.5029(6) 0.0366(19) Uani 1 1 d .
H35 H 0.7233 0.1338 0.4731 0.044 Uiso 1 1 calc R
C36 C 0.8701(6) -0.0250(6) 0.6108(7) 0.038(2) Uani 1 1 d .
H36 H 0.9081 -0.0278 0.6565 0.046 Uiso 1 1 calc R
C37 C 0.8757(6) -0.1180(6) 0.5905(6) 0.0261(17) Uani 1 1 d .
C38 C 0.8218(6) -0.1123(6) 0.5199(6) 0.0277(17) Uani 1 1 d .
H38 H 0.8248 -0.1725 0.5030 0.033 Uiso 1 1 calc R
C39 C 0.9402(5) -0.2179(6) 0.6415(6) 0.0241(16) Uani 1 1 d .

loop_
_atom_site_aniso_label
_atom_site_aniso_U_11
_atom_site_aniso_U_22
_atom_site_aniso_U_33
_atom_site_aniso_U_23
_atom_site_aniso_U_13
_atom_site_aniso_U_12
Y1 0.0188(4) 0.0201(4) 0.0276(4) -0.0104(3) -0.0105(3) -0.0017(3)
Y2 0.0200(4) 0.0236(4) 0.0258(4) -0.0080(3) -0.0086(3) -0.0027(3)
O1 0.023(3) 0.063(4) 0.039(3) -0.024(3) -0.014(2) -0.007(3)
O2 0.018(3) 0.055(4) 0.027(3) -0.019(3) -0.002(2) -0.004(2)
O3 0.019(3) 0.028(3) 0.040(3) -0.020(3) -0.005(2) -0.001(2)
O4 0.026(3) 0.030(3) 0.060(4) -0.027(3) 0.002(3) -0.008(2)
O5 0.044(3) 0.032(3) 0.037(3) -0.012(3) -0.024(3) -0.006(3)
O6 0.043(3) 0.036(3) 0.039(3) -0.008(3) -0.025(3) -0.012(3)
O7 0.035(3) 0.019(3) 0.039(3) -0.006(3) -0.020(2) 0.001(2)
O8 0.026(3) 0.025(3) 0.037(3) -0.011(3) -0.005(2) -0.007(2)
O9 0.032(3) 0.033(3) 0.059(4) 0.005(3) -0.027(3) -0.013(2)
O10 0.032(3) 0.033(3) 0.034(3) -0.008(3) -0.012(2) -0.008(2)
O11 0.030(3) 0.024(3) 0.042(3) -0.020(3) -0.013(2) 0.002(2)
O12 0.028(3) 0.033(3) 0.032(3) -0.013(3) -0.013(2) 0.001(2)
O13 0.063(4) 0.024(3) 0.048(4) -0.004(3) -0.029(3) -0.017(3)
O14 0.035(3) 0.035(3) 0.036(3) -0.020(3) -0.012(2) -0.003(2)
O15 0.063(4) 0.092(5) 0.073(5) -0.059(4) 0.017(3) -0.051(4)
O16 0.105(6) 0.054(5) 0.086(6) -0.025(4) -0.003(5) -0.038(4)
O17 0.139(7) 0.072(5) 0.155(8) -0.050(6) -0.110(7) 0.024(5)
O18 0.80(5) 0.90(7) 0.144(16) -0.26(3) 0.14(2) -0.40(5)
O19 0.57(4) 0.54(4) 0.48(4) -0.21(3) -0.40(3) 0.32(3)
N1 0.022(3) 0.050(4) 0.030(4) -0.020(3) -0.004(3) -0.007(3)
N2 0.052(4) 0.029(4) 0.050(5) -0.013(4) -0.031(4) 0.008(3)
N3 0.061(5) 0.024(4) 0.045(4) -0.010(3) -0.033(4) 0.005(3)
C1 0.023(4) 0.025(4) 0.028(4) -0.009(4) -0.012(3) -0.004(3)
C2 0.018(4) 0.027(4) 0.026(4) -0.010(4) -0.005(3) -0.005(3)
C3 0.019(4) 0.041(5) 0.024(4) -0.010(4) -0.007(3) -0.009(3)
C4 0.015(4) 0.050(5) 0.028(4) -0.014(4) -0.007(3) -0.006(3)
C5 0.012(3) 0.030(4) 0.032(4) -0.016(4) -0.010(3) 0.002(3)
C6 0.027(4) 0.029(4) 0.026(4) -0.016(4) -0.005(3) -0.005(3)
C7 0.020(4) 0.026(4) 0.027(4) -0.011(4) -0.007(3) -0.001(3)
C8 0.029(4) 0.036(5) 0.044(5) -0.020(4) -0.017(4) 0.006(3)
C9 0.030(4) 0.056(6) 0.046(5) -0.038(5) -0.013(4) 0.009(4)
C10 0.034(5) 0.046(5) 0.030(5) -0.015(4) -0.015(4) -0.009(4)
C11 0.016(4) 0.045(5) 0.036(5) -0.018(4) -0.012(3) 0.003(3)
C12 0.018(4) 0.027(4) 0.023(4) -0.009(3) -0.003(3) -0.004(3)
C13 0.019(4) 0.028(5) 0.026(4) -0.007(4) -0.011(3) 0.004(3)
C14 0.022(4) 0.027(5) 0.024(4) -0.005(4) -0.008(3) -0.003(3)
C15 0.025(4) 0.031(5) 0.027(4) -0.015(4) -0.007(3) 0.001(3)
C16 0.039(5) 0.037(5) 0.041(5) -0.019(4) -0.009(4) -0.010(4)
C17 0.036(5) 0.051(6) 0.041(5) -0.016(5) -0.024(4) 0.013(4)
C18 0.023(4) 0.030(5) 0.030(4) -0.012(4) -0.006(3) 0.004(3)
C19 0.022(4) 0.028(4) 0.030(4) -0.010(4) -0.009(3) -0.002(3)
C20 0.019(4) 0.040(5) 0.020(4) 0.001(4) -0.010(3) -0.007(3)
C21 0.026(5) 0.079(7) 0.034(5) -0.013(5) -0.012(4) -0.002(4)
C22 0.016(4) 0.087(8) 0.052(6) -0.012(6) -0.012(4) -0.003(5)
C23 0.026(5) 0.093(8) 0.045(6) -0.007(6) -0.010(4) -0.031(5)
C24 0.034(5) 0.054(6) 0.046(5) -0.012(5) -0.021(4) -0.012(4)
C25 0.028(4) 0.030(5) 0.027(4) -0.001(4) -0.012(3) -0.010(3)
C26 0.027(4) 0.047(6) 0.022(4) -0.012(4) -0.012(3) -0.008(4)
C27 0.029(4) 0.024(5) 0.029(5) -0.007(4) -0.009(4) -0.004(3)
C28 0.029(4) 0.022(4) 0.036(5) -0.009(4) -0.016(4) -0.002(3)
C29 0.038(5) 0.032(5) 0.036(5) -0.010(4) -0.019(4) -0.001(4)
C30 0.034(5) 0.043(6) 0.060(6) -0.017(5) -0.026(4) -0.004(4)
C31 0.040(5) 0.041(6) 0.068(7) -0.011(5) -0.025(5) -0.017(4)
C32 0.042(5) 0.035(5) 0.056(6) -0.011(5) -0.022(4) -0.010(4)
C33 0.036(4) 0.016(4) 0.039(5) -0.005(4) -0.021(4) -0.001(3)
C34 0.034(4) 0.016(4) 0.037(5) -0.002(4) -0.021(4) -0.002(3)
C35 0.041(5) 0.023(5) 0.046(5) -0.004(4) -0.022(4) -0.002(4)
C36 0.047(5) 0.028(5) 0.050(6) -0.012(4) -0.029(4) -0.002(4)
C37 0.027(4) 0.022(4) 0.031(4) -0.008(4) -0.011(3) -0.005(3)
C38 0.033(4) 0.028(5) 0.031(4) -0.014(4) -0.013(4) -0.008(3)
C39 0.014(3) 0.029(5) 0.030(4) -0.012(4) -0.006(3) -0.002(3)

loop_
_atom_type_symbol
_atom_type_description
_atom_type_scat_dispersion_real
_atom_type_scat_dispersion_imag
_atom_type_scat_source
C C 0.0033 0.0016 'International Tables Vol C Tables 4.2.6.8 and 6.1.1.4'
H H 0.0000 0.0000 'International Tables Vol C Tables 4.2.6.8 and 6.1.1.4'
N N 0.0061 0.0033 'International Tables Vol C Tables 4.2.6.8 and 6.1.1.4'
O O 0.0106 0.0060 'International Tables Vol C Tables 4.2.6.8 and 6.1.1.4'
Y Y -2.7962 3.5667 'International Tables Vol C Tables 4.2.6.8 and 6.1.1.4'

loop_
_geom_angle_atom_site_label_1
_geom_angle_atom_site_label_2
_geom_angle_atom_site_label_3
_geom_angle
_geom_angle_site_symmetry_1
_geom_angle_site_symmetry_3
O11 Y1 O1 82.16(19) 2_756 .
O11 Y1 O5 88.1(2) 2_756 .
O1 Y1 O5 77.17(19) . .
O11 Y1 O13 80.9(2) 2_756 .
O1 Y1 O13 74.26(19) . .
O5 Y1 O13 150.50(17) . .
O11 Y1 O6 106.00(19) 2_756 2_766
O1 Y1 O6 142.56(18) . 2_766
O5 Y1 O6 138.27(17) . 2_766
O13 Y1 O6 71.24(18) . 2_766
O11 Y1 O3 80.89(17) 2_756 1_655
O1 Y1 O3 145.75(19) . 1_655
O5 Y1 O3 72.74(17) . 1_655
O13 Y1 O3 131.33(17) . 1_655
O6 Y1 O3 71.17(19) 2_766 1_655
O11 Y1 O4 152.81(17) 2_756 2_666
O1 Y1 O4 73.3(2) . 2_666
O5 Y1 O4 97.5(2) . 2_666
O13 Y1 O4 81.3(2) . 2_666
O6 Y1 O4 87.4(2) 2_766 2_666
O3 Y1 O4 126.20(17) 1_655 2_666
O11 Y1 O3 152.12(17) 2_756 2_666
O1 Y1 O3 111.69(17) . 2_666
O5 Y1 O3 72.5(2) . 2_666
O13 Y1 O3 125.4(2) . 2_666
O6 Y1 O3 78.15(17) 2_766 2_666
O3 Y1 O3 74.38(17) 1_655 2_666
O4 Y1 O3 52.76(16) 2_666 2_666
O11 Y1 C13 171.01(18) 2_756 2_666
O1 Y1 C13 91.9(2) . 2_666
O5 Y1 C13 84.0(2) . 2_666
O13 Y1 C13 104.0(2) . 2_666
O6 Y1 C13 82.8(2) 2_766 2_666
O3 Y1 C13 100.8(2) 1_655 2_666
O4 Y1 C13 26.11(17) 2_666 2_666
O3 Y1 C13 26.67(17) 2_666 2_666
O11 Y1 Y1 118.22(15) 2_756 2_766
O1 Y1 Y1 137.98(14) . 2_766
O5 Y1 Y1 68.00(14) . 2_766
O13 Y1 Y1 140.95(14) . 2_766
O6 Y1 Y1 70.77(13) 2_766 2_766
O3 Y1 Y1 38.36(10) 1_655 2_766
O4 Y1 Y1 88.32(15) 2_666 2_766
O3 Y1 Y1 36.02(12) 2_666 2_766
C13 Y1 Y1 62.49(18) 2_666 2_766
O11 Y1 H1W 88.5 2_756 .
O1 Y1 H1W 94.2 . .
O5 Y1 H1W 171.1 . .
O13 Y1 H1W 20.6 . .
O6 Y1 H1W 50.6 2_766 .
O3 Y1 H1W 114.8 1_655 .
O4 Y1 H1W 82.0 2_666 .
O3 Y1 H1W 113.4 2_666 .
C13 Y1 H1W 98.7 2_666 .
Y1 Y1 H1W 120.8 2_766 .
O2 Y2 O7 89.2(2) . .
O2 Y2 O12 89.5(2) . 2_756
O7 Y2 O12 156.65(17) . 2_756
O2 Y2 O8 146.18(17) . 2_765
O7 Y2 O8 85.99(19) . 2_765
O12 Y2 O8 82.2(2) 2_756 2_765
O2 Y2 O9 85.9(2) . .
O7 Y2 O9 132.21(18) . .
O12 Y2 O9 70.90(18) 2_756 .
O8 Y2 O9 121.29(17) 2_765 .
O2 Y2 O14 74.63(18) . .
O7 Y2 O14 77.26(19) . .
O12 Y2 O14 79.93(18) 2_756 .
O8 Y2 O14 71.66(17) 2_765 .
O9 Y2 O14 144.97(19) . .
O2 Y2 O15 147.84(19) . .
O7 Y2 O15 86.7(2) . .
O12 Y2 O15 106.3(2) 2_756 .
O8 Y2 O15 65.27(18) 2_765 .
O9 Y2 O15 73.6(2) . .
O14 Y2 O15 134.85(18) . .
O2 Y2 O10 77.23(18) . .
O7 Y2 O10 79.70(19) . .
O12 Y2 O10 122.63(19) 2_756 .
O8 Y2 O10 134.23(18) 2_765 .
O9 Y2 O10 52.86(16) . .
O14 Y2 O10 143.56(16) . .
O15 Y2 O10 70.65(18) . .
O2 Y2 H4W 76.4 . .
O7 Y2 H4W 57.9 . .
O12 Y2 H4W 99.2 2_756 .
O8 Y2 H4W 72.7 2_765 .
O9 Y2 H4W 160.0 . .
O14 Y2 H4W 19.4 . .
O15 Y2 H4W 126.4 . .
O10 Y2 H4W 129.6 . .
O2 Y2 H6W 167.4 . .
O7 Y2 H6W 85.9 . .
O12 Y2 H6W 99.5 2_756 .
O8 Y2 H6W 45.0 2_765 .
O9 Y2 H6W 88.8 . .
O14 Y2 H6W 115.4 . .
O15 Y2 H6W 20.3 . .
O10 Y2 H6W 90.5 . .
H4W Y2 H6W 110.4 . .
C1 O1 Y1 148.4(5) . .
C1 O2 Y2 165.8(5) . .
C13 O3 Y1 160.6(4) . 1_455
C13 O3 Y1 91.7(4) . 2_666
Y1 O3 Y1 105.62(17) 1_455 2_666
C13 O4 Y1 97.1(4) . 2_666
C14 O5 Y1 135.8(4) . .
C14 O6 Y1 132.9(5) . 2_766
C26 O7 Y2 140.1(4) . .
C26 O8 Y2 141.1(5) . 2_765
C27 O9 Y2 95.7(4) . .
C27 O10 Y2 91.9(4) . .
C39 O11 Y1 165.1(5) . 2_756
C39 O12 Y2 141.4(4) . 2_756
Y1 O13 H1W 54.5 . .
Y1 O13 H2W 122.5 . .
H1W O13 H2W 156.1 . .
Y2 O14 H3W 125.3 . .
Y2 O14 H4W 49.7 . .
H3W O14 H4W 128.0 . .
Y2 O15 H5W 135.8 . .
Y2 O15 H6W 57.2 . .
H5W O15 H6W 164.4 . .
H8W O16 H7W 39.3 . .
H8W O16 H8W 0.0 . .
H7W O16 H8W 39.3 . .
H10W O17 H9W 125.7 . .
H10W O17 H10W 0.0 . .
H9W O17 H10W 125.7 . .
H11W O18 H12W 76.4 . .
H13W O19 H14W 55.7 . .
C3 N1 C4 117.6(6) . .
C16 N2 C17 116.2(7) . .
C36 N3 C35 116.2(6) . .
O1 C1 O2 125.4(6) . .
O1 C1 C2 116.4(6) . .
O2 C1 C2 118.2(6) . .
C3 C2 C6 118.2(6) . .
C3 C2 C1 121.2(6) . .
C6 C2 C1 120.7(6) . .
N1 C3 C2 123.0(6) . .
N1 C3 H3 118.5 . .
C2 C3 H3 118.5 . .
N1 C4 C5 124.9(6) . .
N1 C4 H4 117.6 . .
C5 C4 H4 117.6 . .
C6 C5 C4 116.3(6) . .
C6 C5 C7 120.1(6) . .
C4 C5 C7 123.3(6) . .
C5 C6 C2 120.0(6) . .
C5 C6 H6 120.0 . .
C2 C6 H6 120.0 . .
C8 C7 C12 116.9(6) . .
C8 C7 C5 117.9(6) . .
C12 C7 C5 125.2(6) . .
C9 C8 C7 122.6(7) . .
C9 C8 H8 118.7 . .
C7 C8 H8 118.7 . .
C10 C9 C8 119.7(7) . .
C10 C9 H9 120.1 . .
C8 C9 H9 120.1 . .
C9 C10 C11 119.6(6) . .
C9 C10 H10 120.2 . .
C11 C10 H10 120.2 . .
C10 C11 C12 121.6(6) . .
C10 C11 H11 119.2 . .
C12 C11 H11 119.2 . .
C11 C12 C7 119.7(6) . .
C11 C12 C13 116.2(6) . .
C7 C12 C13 124.1(6) . .
O4 C13 O3 118.4(6) . .
O4 C13 C12 121.7(6) . .
O3 C13 C12 119.8(6) . .
O4 C13 Y1 56.8(3) . 2_666
O3 C13 Y1 61.7(3) . 2_666
C12 C13 Y1 178.4(5) . 2_666
O6 C14 O5 127.0(6) . .
O6 C14 C15 117.4(6) . .
O5 C14 C15 115.5(6) . .
C16 C15 C19 118.8(7) . .
C16 C15 C14 121.5(6) . .
C19 C15 C14 119.6(7) . .
N2 C16 C15 123.7(7) . .
N2 C16 H16 118.1 . .
C15 C16 H16 118.1 . .
N2 C17 C18 125.6(7) . .
N2 C17 H17 117.2 . .
C18 C17 H17 117.2 . .
C17 C18 C19 116.8(7) . .
C17 C18 C20 123.9(6) . .
C19 C18 C20 119.2(7) . .
C15 C19 C18 118.8(7) . .
C15 C19 H19 120.6 . .
C18 C19 H19 120.6 . .
C25 C20 C21 119.7(7) . .
C25 C20 C18 122.4(6) . .
C21 C20 C18 117.4(7) . .
C20 C21 C22 119.1(8) . .
C20 C21 H21 120.5 . .
C22 C21 H21 120.5 . .
C23 C22 C21 121.6(8) . .
C23 C22 H22 119.2 . .
C21 C22 H22 119.2 . .
C22 C23 C24 119.9(8) . .
C22 C23 H23 120.0 . .
C24 C23 H23 120.0 . .
C23 C24 C25 119.2(8) . .
C23 C24 H24 120.4 . .
C25 C24 H24 120.4 . .
C20 C25 C24 120.4(7) . .
C20 C25 C26 123.9(6) . .
C24 C25 C26 115.4(7) . .
O7 C26 O8 124.4(7) . .
O7 C26 C25 118.9(7) . .
O8 C26 C25 116.6(7) . .
O10 C27 O9 119.1(7) . .
O10 C27 C28 120.6(6) . .
O9 C27 C28 120.2(7) . .
C33 C28 C29 119.7(7) . .
C33 C28 C27 122.9(6) . .
C29 C28 C27 117.5(7) . .
C30 C29 C28 122.0(8) . .
C30 C29 H29 119.0 . .
C28 C29 H29 119.0 . .
C29 C30 C31 119.4(7) . .
C29 C30 H30 120.3 . .
C31 C30 H30 120.3 . .
C32 C31 C30 119.6(8) . .
C32 C31 H31 120.2 . .
C30 C31 H31 120.2 . .
C31 C32 C33 120.3(8) . .
C31 C32 H32 119.8 . .
C33 C32 H32 119.8 . .
C28 C33 C32 118.9(7) . .
C28 C33 C34 124.9(7) . .
C32 C33 C34 116.2(7) . .
C35 C34 C38 117.1(6) . .
C35 C34 C33 122.4(6) . .
C38 C34 C33 120.5(6) . .
N3 C35 C34 125.2(7) . .
N3 C35 H35 117.4 . .
C34 C35 H35 117.4 . .
N3 C36 C37 124.4(7) . .
N3 C36 H36 117.8 . .
C37 C36 H36 117.8 . .
C38 C37 C36 117.3(7) . .
C38 C37 C39 122.6(6) . .
C36 C37 C39 120.1(6) . .
C37 C38 C34 119.7(6) . .
C37 C38 H38 120.1 . .
C34 C38 H38 120.1 . .
O11 C39 O12 124.5(6) . .
O11 C39 C37 117.7(6) . .
O12 C39 C37 117.8(6) . .

loop_
_geom_bond_atom_site_label_1
_geom_bond_atom_site_label_2
_geom_bond_distance
_geom_bond_site_symmetry_2
Y1 O11 2.212(5) 2_756
Y1 O1 2.284(5) .
Y1 O5 2.322(6) .
Y1 O13 2.335(6) .
Y1 O6 2.340(5) 2_766
Y1 O3 2.366(6) 1_655
Y1 O4 2.390(5) 2_666
Y1 O3 2.496(5) 2_666
Y1 C13 2.835(7) 2_666
Y1 Y1 3.874(5) 2_766
Y1 H1W 1.9664 .
Y2 O2 2.242(5) .
Y2 O7 2.290(5) .
Y2 O12 2.298(5) 2_756
Y2 O8 2.381(5) 2_765
Y2 O9 2.388(6) .
Y2 O14 2.394(5) .
Y2 O15 2.395(6) .
Y2 O10 2.471(6) .
Y2 H4W 1.9544 .
Y2 H6W 2.0632 .
O1 C1 1.239(7) .
O2 C1 1.249(8) .
O3 C13 1.273(8) .
O3 Y1 2.366(6) 1_455
O3 Y1 2.496(5) 2_666
O4 C13 1.257(8) .
O4 Y1 2.389(5) 2_666
O5 C14 1.263(8) .
O6 C14 1.249(8) .
O6 Y1 2.340(5) 2_766
O7 C26 1.242(9) .
O8 C26 1.246(8) .
O8 Y2 2.381(5) 2_765
O9 C27 1.259(8) .
O10 C27 1.252(8) .
O11 C39 1.253(8) .
O11 Y1 2.212(5) 2_756
O12 C39 1.263(8) .
O12 Y2 2.298(5) 2_756
O13 H1W 0.8502 .
O13 H2W 0.8452 .
O14 H3W 0.8502 .
O14 H4W 0.8499 .
O15 H5W 0.8506 .
O15 H6W 0.8498 .
O16 H8W 0.8771 .
O16 H7W 0.8498 .
O16 H8W 0.8771 .
O17 H10W 0.8504 .
O17 H9W 0.8495 .
O17 H10W 0.8504 .
O18 H11W 0.8508 .
O18 H12W 0.8534 .
O19 H13W 0.8554 .
O19 H14W 0.8542 .
N1 C3 1.327(8) .
N1 C4 1.329(8) .
N2 C16 1.329(9) .
N2 C17 1.334(9) .
N3 C36 1.326(9) .
N3 C35 1.330(9) .
C1 C2 1.505(9) .
C2 C3 1.381(9) .
C2 C6 1.395(9) .
C3 H3 0.9300 .
C4 C5 1.389(9) .
C4 H4 0.9300 .
C5 C6 1.380(9) .
C5 C7 1.473(9) .
C6 H6 0.9300 .
C7 C8 1.386(9) .
C7 C12 1.410(9) .
C8 C9 1.382(9) .
C8 H8 0.9300 .
C9 C10 1.358(9) .
C9 H9 0.9300 .
C10 C11 1.375(9) .
C10 H10 0.9300 .
C11 C12 1.384(9) .
C11 H11 0.9300 .
C12 C13 1.473(9) .
C13 Y1 2.835(7) 2_666
C14 C15 1.511(9) .
C15 C16 1.384(10) .
C15 C19 1.390(9) .
C16 H16 0.9300 .
C17 C18 1.386(11) .
C17 H17 0.9300 .
C18 C19 1.395(9) .
C18 C20 1.490(9) .
C19 H19 0.9300 .
C20 C25 1.380(10) .
C20 C21 1.384(9) .
C21 C22 1.386(11) .
C21 H21 0.9300 .
C22 C23 1.356(12) .
C22 H22 0.9300 .
C23 C24 1.384(11) .
C23 H23 0.9300 .
C24 C25 1.394(10) .
C24 H24 0.9300 .
C25 C26 1.515(10) .
C27 C28 1.486(10) .
C28 C33 1.378(10) .
C28 C29 1.392(9) .
C29 C30 1.349(10) .
C29 H29 0.9300 .
C30 C31 1.403(11) .
C30 H30 0.9300 .
C31 C32 1.383(10) .
C31 H31 0.9300 .
C32 C33 1.409(10) .
C32 H32 0.9300 .
C33 C34 1.501(9) .
C34 C35 1.370(10) .
C34 C38 1.389(9) .
C35 H35 0.9300 .
C36 C37 1.384(9) .
C36 H36 0.9300 .
C37 C38 1.383(9) .
C37 C39 1.485(9) .
C38 H38 0.9300 .

loop_
_geom_hbond_atom_site_label_D
_geom_hbond_atom_site_label_H
_geom_hbond_atom_site_label_A
_geom_hbond_distance_DH
_geom_hbond_distance_HA
_geom_hbond_distance_DA
_geom_hbond_angle_DHA
_geom_hbond_site_symmetry_A
O19 H13W O10 0.86 2.28 3.14(2) 175.4 1_556
O18 H12W O17 0.85 2.22 3.07(3) 180.0 1_565
O18 H11W O12 0.85 2.42 3.27(3) 179.8 1_565
O17 H10W O13 0.85 2.05 2.902(9) 180.0 .
O17 H9W O9 0.85 2.01 2.861(9) 179.9 2_756
O16 H7W N2 0.85 1.94 2.788(10) 179.8 1_545
O15 H6W O8 0.85 1.73 2.576(7) 179.7 2_765
O15 H5W O16 0.85 1.86 2.713(9) 179.2 .
O14 H4W O7 0.85 2.08 2.925(7) 179.8 .
O14 H3W O5 0.85 1.96 2.806(7) 179.6 .
O13 H1W O6 0.85 1.87 2.723(7) 180.0 2_766
O13 H2W N3 0.85 1.90 2.748(8) 179.1 .

loop_
_platon_squeeze_void_nr
_platon_squeeze_void_average_x
_platon_squeeze_void_average_y
_platon_squeeze_void_average_z
_platon_squeeze_void_volume
_platon_squeeze_void_count_electrons
_platon_squeeze_void_content
1 0.500 1.000 0.000 122 26 ' '
